data_4344655
loop_
_publ_author_name
'Ogawa, Hiraku'
'Mori, Koya'
'Murashima, Kensuke'
'Karasawa, Satoru'
'Koga, Noboru'

_publ_section_title
;
 One-, Two-, and Three-Dimensional Heterospin Complexes Consisting of
 4-(N-tert-Butyloxylamino)pyridine (4NOpy), Dicyanamide Ion (DCA), and 3d
 Metal Ions: Crystal Structures and Magnetic Properties of
 [M(II)(4NOpy)x(DCA)y(CH3CN)z]n (M = Mn, Co, Ni, Cu, Zn).
;
_journal_issue 2
_journal_name_full 'Inorganic chemistry'
_journal_page_first 717
_journal_page_last 728
_journal_paper_doi 10.1021/acs.inorgchem.5b02159
_journal_volume 55
_journal_year 2016
_chemical_absolute_configuration 'CHOOSE rm ad rmad syn or unk'
_chemical_formula_moiety 'C26 H32 N12 O2 Zn'
_chemical_formula_sum 'C26 H32 N12 O2 Zn'
_chemical_formula_weight 610.00
_space_group_crystal_system orthorhombic
_space_group_IT_number 29
_space_group_name_Hall 'P 2c -2ac'
_space_group_name_H-M_alt 'P c a 21'
_symmetry_space_group_name_Hall 'P 2c -2ac'
_symmetry_space_group_name_H-M 'P c a 21'
_atom_sites_solution_hydrogens geom
_atom_sites_solution_primary direct
_atom_sites_solution_secondary difmap
_cell_angle_alpha 90.0000
_cell_angle_beta 90.0000
_cell_angle_gamma 90.0000
_cell_formula_units_Z 4
_cell_length_a 11.899(2)
_cell_length_b 11.027(2)
_cell_length_c 23.538(5)
_cell_measurement_temperature 90
_cell_volume 3088.4(10)
_computing_cell_refinement Unknown
_computing_data_collection Unknown
_computing_data_reduction Unknown
_computing_molecular_graphics 'CrystalStructure 4.1'
_computing_publication_material 'CrystalStructure 4.1 (Rigaku, 2014)'
_computing_structure_refinement 'SHELXL97 (Sheldrick, 2008)'
_computing_structure_solution 'SHELXS97 (Sheldrick, 2008)'
_diffrn_ambient_temperature 90
_diffrn_measured_fraction_theta_full 1.000
_diffrn_measured_fraction_theta_max 0.999
_diffrn_measurement_device_type 'Unknown CCD'
_diffrn_measurement_method \w
_diffrn_radiation_type 'Mo K\a'
_diffrn_radiation_wavelength 0.71069
_diffrn_reflns_av_R_equivalents 0.0385
_diffrn_reflns_laue_measured_fraction_full 1.000
_diffrn_reflns_laue_measured_fraction_max 0.999
_diffrn_reflns_limit_h_max 13
_diffrn_reflns_limit_h_min -15
_diffrn_reflns_limit_k_max 14
_diffrn_reflns_limit_k_min -12
_diffrn_reflns_limit_l_max 28
_diffrn_reflns_limit_l_min -30
_diffrn_reflns_number 16076
_diffrn_reflns_point_group_measured_fraction_full 0.976
_diffrn_reflns_point_group_measured_fraction_max 0.965
_diffrn_reflns_theta_full 25.240
_diffrn_reflns_theta_max 26.999
_diffrn_reflns_theta_min 1.730
_diffrn_standards_number 0
_exptl_absorpt_coefficient_mu 0.839
_exptl_absorpt_correction_type none
_exptl_crystal_colour orange
_exptl_crystal_density_diffrn 1.312
_exptl_crystal_density_method 'not measured'
_exptl_crystal_description blocks
_exptl_crystal_F_000 1272.00
_exptl_crystal_size_max 0.400
_exptl_crystal_size_mid 0.300
_exptl_crystal_size_min 0.200
_refine_diff_density_max 1.09
_refine_diff_density_min -0.68
_refine_ls_abs_structure_details 'Flack, H. D. (1983), Acta Cryst. A39, 876-881.  3045 Friedel Pairs'
_refine_ls_abs_structure_Flack 0.56(4)
_refine_ls_extinction_method none
_refine_ls_goodness_of_fit_ref 1.036
_refine_ls_hydrogen_treatment constr
_refine_ls_number_parameters 344
_refine_ls_number_reflns 6498
_refine_ls_number_restraints 1
_refine_ls_R_factor_all 0.0785
_refine_ls_R_factor_gt 0.0638
_refine_ls_shift/su_max 0.001
_refine_ls_structure_factor_coef Fsqd
_refine_ls_weighting_details 'w = 1/[\s^2^(Fo^2^)+(0.1057P)^2^+7.7438P] where P=(Fo^2^+2Fc^2^)/3'
_refine_ls_weighting_scheme calc
_refine_ls_wR_factor_gt 0.1739
_refine_ls_wR_factor_ref 0.1867
_reflns_number_gt 5327
_reflns_number_total 6498
_reflns_threshold_expression F^2^>2.0\s(F^2^)
_cod_data_source_file ic5b02159_si_001.cif
_cod_data_source_block 5Zn-prime-alpha(CCDC1413268)
_cod_original_cell_volume 3088.5(11)
_cod_database_code 4344655

loop_
_symmetry_equiv_pos_site_id
_space_group_symop_operation_xyz
1 +X,+Y,+Z
2 1/2-X,+Y,1/2+Z
3 1/2+X,-Y,+Z
4 -X,-Y,1/2+Z

loop_
_atom_site_label
_atom_site_type_symbol
_atom_site_fract_x
_atom_site_fract_y
_atom_site_fract_z
_atom_site_U_iso_or_equiv
_atom_site_adp_type
_atom_site_occupancy
_atom_site_site_symmetry_multiplicity
_atom_site_calc_flag
_atom_site_refinement_flags
Zn1 Zn 0.12127(6) 0.24892(9) 0.27995(8) 0.0171(2) Uani 1 4 d .
O1 O 0.4064(7) 0.5083(7) 0.0540(3) 0.0394(19) Uani 1 4 d .
O2 O -0.1629(6) -0.0198(8) 0.5027(3) 0.045(2) Uani 1 4 d .
N1 N 0.1760(5) 0.3162(5) 0.2007(3) 0.0157(12) Uani 1 4 d .
N2 N 0.3046(6) 0.4737(8) 0.0502(3) 0.0256(17) Uani 1 4 d .
N3 N 0.0684(5) 0.1804(5) 0.3598(3) 0.0155(12) Uani 1 4 d .
N4 N -0.0572(7) 0.0061(7) 0.5068(4) 0.0218(18) Uani 1 4 d .
N5 N -0.0228(5) 0.1776(6) 0.2421(3) 0.0184(13) Uani 1 4 d .
N6 N -0.1921(6) 0.0709(7) 0.2092(3) 0.0276(16) Uani 1 4 d .
N7 N -0.2949(5) -0.0861(6) 0.2621(3) 0.0195(14) Uani 1 4 d .
N8 N 0.2662(5) 0.3207(6) 0.3174(3) 0.0181(13) Uani 1 4 d .
N9 N 0.4386(6) 0.4240(7) 0.3466(3) 0.0314(17) Uani 1 4 d .
N10 N 0.5372(5) 0.5889(5) 0.2973(3) 0.0188(14) Uani 1 4 d .
N11 N 0.5593(9) 0.2784(9) 0.2022(5) 0.053(2) Uiso 1 4 d .
N12 N 0.6875(9) 0.2206(9) 0.3552(4) 0.051(2) Uiso 1 4 d .
C1 C 0.1071(6) 0.3727(7) 0.1638(4) 0.0180(16) Uani 1 4 d .
C2 C 0.1431(8) 0.4252(8) 0.1135(4) 0.0233(18) Uani 1 4 d .
C3 C 0.2562(6) 0.4202(7) 0.0996(3) 0.0190(15) Uani 1 4 d .
C4 C 0.3286(6) 0.3618(7) 0.1375(3) 0.0187(15) Uani 1 4 d .
C5 C 0.2865(6) 0.3116(7) 0.1862(3) 0.0178(15) Uani 1 4 d .
C6 C 0.2475(10) 0.4805(10) -0.0072(4) 0.032(2) Uani 1 4 d .
C7 C 0.1801(9) 0.5953(10) -0.0111(6) 0.048(3) Uani 1 4 d .
C8 C 0.3408(11) 0.4788(14) -0.0509(5) 0.054(4) Uani 1 4 d .
C9 C 0.1757(9) 0.3685(11) -0.0154(4) 0.041(3) Uani 1 4 d .
C10 C -0.0423(6) 0.1843(7) 0.3746(3) 0.0188(15) Uani 1 4 d .
C11 C -0.0852(6) 0.1295(7) 0.4220(3) 0.0191(15) Uani 1 4 d .
C12 C -0.0123(6) 0.0691(7) 0.4591(3) 0.0190(15) Uani 1 4 d .
C13 C 0.1028(7) 0.0689(8) 0.4463(4) 0.0191(17) Uani 1 4 d .
C14 C 0.1364(6) 0.1245(7) 0.3962(4) 0.0184(16) Uani 1 4 d .
C15 C 0.0025(8) -0.0200(9) 0.5611(4) 0.025(2) Uani 1 4 d .
C16 C -0.0895(10) -0.0460(12) 0.6062(4) 0.044(3) Uani 1 4 d .
C17 C 0.0712(8) 0.0898(10) 0.5792(4) 0.037(2) Uani 1 4 d .
C18 C 0.0742(8) -0.1332(9) 0.5541(5) 0.042(3) Uani 1 4 d .
C19 C -0.1023(6) 0.1241(6) 0.2293(3) 0.0173(15) Uani 1 4 d .
C20 C -0.2426(7) -0.0104(7) 0.2403(4) 0.0178(17) Uani 1 4 d .
C21 C 0.3459(6) 0.3737(7) 0.3282(3) 0.0173(14) Uani 1 4 d .
C22 C 0.4879(6) 0.5098(7) 0.3198(4) 0.0156(17) Uani 1 4 d .
C23 C 0.5058(8) 0.1191(9) 0.3233(5) 0.038(2) Uiso 1 4 d .
C24 C 0.6055(9) 0.1753(10) 0.3423(5) 0.012(2) Uiso 0.6666 4 d .
C25 C 0.7409(8) 0.3842(9) 0.2376(5) 0.037(2) Uiso 1 4 d .
C26 C 0.6406(9) 0.3250(10) 0.2172(5) 0.012(2) Uiso 0.6666 4 d .
C27 C 0.6304(13) 0.2473(16) 0.2774(15) 0.042(3) Uiso 0.6666 4 d .
H1 H 0.031 0.37675 0.17259 0.0216 Uiso 1 4 calc R
H2 H 0.09216 0.4633 0.08945 0.0279 Uiso 1 4 calc R
H4 H 0.40507 0.35703 0.12961 0.0224 Uiso 1 4 calc R
H5 H 0.336 0.27228 0.21059 0.0213 Uiso 1 4 calc R
H7A H 0.12161 0.59414 0.017 0.0578 Uiso 1 4 calc R
H7B H 0.22828 0.66372 -0.00458 0.0578 Uiso 1 4 calc R
H7C H 0.14722 0.60147 -0.04824 0.0578 Uiso 1 4 calc R
H8A H 0.38257 0.40468 -0.04752 0.0650 Uiso 1 4 calc R
H8B H 0.30902 0.48423 -0.08831 0.0650 Uiso 1 4 calc R
H8C H 0.39007 0.54648 -0.04465 0.0650 Uiso 1 4 calc R
H9A H 0.22192 0.29746 -0.0126 0.0495 Uiso 1 4 calc R
H9B H 0.11849 0.36598 0.01332 0.0495 Uiso 1 4 calc R
H9C H 0.14105 0.37117 -0.05225 0.0495 Uiso 1 4 calc R
H10 H -0.09141 0.22674 0.35117 0.0225 Uiso 1 4 calc R
H11 H -0.16192 0.13228 0.42943 0.0229 Uiso 1 4 calc R
H13 H 0.15475 0.03275 0.47049 0.0229 Uiso 1 4 calc R
H14 H 0.2126 0.12253 0.3873 0.0221 Uiso 1 4 calc R
H16A H 0.10935 0.07222 0.61413 0.0440 Uiso 1 4 calc R
H16B H 0.12538 0.10847 0.55024 0.0440 Uiso 1 4 calc R
H16C H 0.02213 0.15797 0.5845 0.0440 Uiso 1 4 calc R
H17A H -0.05454 -0.06341 0.64206 0.0528 Uiso 1 4 calc R
H17B H -0.13717 0.02373 0.61005 0.0528 Uiso 1 4 calc R
H17C H -0.1336 -0.11442 0.59444 0.0528 Uiso 1 4 calc R
H18A H 0.11269 -0.15008 0.58905 0.0500 Uiso 1 4 calc R
H18B H 0.02699 -0.20071 0.54437 0.0500 Uiso 1 4 calc R
H18C H 0.12825 -0.12039 0.52439 0.0500 Uiso 1 4 calc R
H23A H 0.47444 0.07134 0.35352 0.0460 Uiso 1 4 calc R
H23B H 0.45273 0.18007 0.31204 0.0460 Uiso 1 4 calc R
H23C H 0.52246 0.06768 0.29153 0.0460 Uiso 1 4 calc R
H25A H 0.76809 0.43931 0.20922 0.0439 Uiso 1 4 calc R
H25B H 0.72388 0.42824 0.27174 0.0439 Uiso 1 4 calc R
H25C H 0.79742 0.3244 0.24552 0.0439 Uiso 1 4 calc R

loop_
_atom_site_aniso_label
_atom_site_aniso_U_11
_atom_site_aniso_U_22
_atom_site_aniso_U_33
_atom_site_aniso_U_12
_atom_site_aniso_U_13
_atom_site_aniso_U_23
Zn1 0.0099(3) 0.0194(4) 0.0221(4) -0.0003(3) 0.0009(3) 0.0006(3)
O1 0.018(3) 0.075(5) 0.025(4) -0.017(3) -0.001(3) 0.013(3)
O2 0.012(3) 0.089(6) 0.035(5) -0.013(3) -0.008(3) 0.028(4)
N1 0.011(3) 0.015(3) 0.022(3) 0.001(2) -0.001(2) -0.001(2)
N2 0.012(4) 0.047(4) 0.018(4) -0.003(3) -0.005(3) 0.009(3)
N3 0.012(3) 0.014(3) 0.020(3) -0.001(2) -0.000(2) 0.000(2)
N4 0.010(4) 0.038(4) 0.018(4) -0.009(3) -0.001(3) 0.006(3)
N5 0.014(3) 0.021(3) 0.020(3) -0.003(2) 0.000(2) -0.000(3)
N6 0.020(3) 0.036(4) 0.028(4) -0.017(3) -0.009(3) 0.007(3)
N7 0.014(3) 0.022(3) 0.022(3) -0.003(2) 0.000(2) -0.001(2)
N8 0.011(3) 0.025(3) 0.019(3) -0.003(2) 0.000(2) 0.001(3)
N9 0.025(4) 0.046(4) 0.024(4) -0.018(3) -0.012(3) 0.009(3)
N10 0.012(3) 0.016(3) 0.028(4) -0.001(2) -0.001(2) -0.003(2)
C1 0.007(3) 0.023(4) 0.024(4) -0.001(3) 0.000(3) 0.000(3)
C2 0.015(4) 0.031(5) 0.024(4) -0.002(3) -0.004(3) -0.000(3)
C3 0.013(3) 0.031(4) 0.013(4) -0.005(3) 0.000(3) -0.000(3)
C4 0.012(3) 0.024(4) 0.020(4) 0.001(3) 0.002(3) -0.000(3)
C5 0.015(3) 0.018(4) 0.021(4) 0.003(3) -0.001(3) 0.001(3)
C6 0.034(5) 0.053(6) 0.009(4) -0.008(5) -0.004(4) 0.010(4)
C7 0.034(5) 0.053(7) 0.057(7) -0.002(5) -0.019(5) 0.023(5)
C8 0.032(6) 0.107(10) 0.023(5) -0.034(7) -0.001(5) 0.006(6)
C9 0.032(5) 0.069(7) 0.023(5) -0.013(5) -0.001(4) -0.002(4)
C10 0.010(3) 0.026(4) 0.021(4) 0.003(3) 0.001(3) 0.003(3)
C11 0.008(3) 0.027(4) 0.022(4) -0.003(3) -0.000(3) 0.000(3)
C12 0.013(4) 0.024(4) 0.019(4) -0.004(3) -0.000(3) 0.001(3)
C13 0.010(3) 0.027(4) 0.020(4) 0.003(3) -0.004(3) 0.007(3)
C14 0.005(3) 0.024(4) 0.026(4) -0.001(3) -0.001(3) -0.001(3)
C15 0.013(4) 0.044(5) 0.018(5) -0.007(4) -0.005(3) 0.004(4)
C16 0.035(6) 0.071(7) 0.026(5) -0.013(6) 0.000(5) 0.023(5)
C17 0.029(5) 0.054(6) 0.027(5) -0.004(4) -0.008(4) -0.003(4)
C18 0.026(5) 0.037(5) 0.062(7) 0.000(4) -0.004(5) 0.014(5)
C19 0.019(4) 0.015(3) 0.018(4) -0.001(3) 0.003(3) 0.003(3)
C20 0.011(4) 0.021(4) 0.022(4) 0.001(3) -0.005(3) -0.000(3)
C21 0.015(4) 0.020(3) 0.017(3) 0.001(3) 0.005(3) 0.003(3)
C22 0.005(3) 0.028(4) 0.014(4) -0.003(3) -0.002(3) -0.006(3)

loop_
_atom_type_symbol
_atom_type_description
_atom_type_scat_dispersion_real
_atom_type_scat_dispersion_imag
_atom_type_scat_source
C C 0.0033 0.0016
;
International Tables for Crystallography
(Vol. C, Tables 4.2.6.8 and 6.1.1.4)
;
O O 0.0106 0.0060
;
International Tables for Crystallography
(Vol. C, Tables 4.2.6.8 and 6.1.1.4)
;
N N 0.0061 0.0033
;
International Tables for Crystallography
(Vol. C, Tables 4.2.6.8 and 6.1.1.4)
;
H H 0.0000 0.0000
;
International Tables for Crystallography
(Vol. C, Table 6.1.1.4)
;
Zn Zn 0.2839 1.4301
;
International Tables for Crystallography
(Vol. C, Tables 4.2.6.8 and 6.1.1.4)
;

loop_
_geom_angle_atom_site_label_1
_geom_angle_atom_site_label_2
_geom_angle_atom_site_label_3
_geom_angle
_geom_angle_publ_flag
_geom_angle_site_symmetry_1
_geom_angle_site_symmetry_3
N1 Zn1 N3 179.3(2) yes . .
N1 Zn1 N5 90.5(2) yes . .
N1 Zn1 N7 88.7(2) yes . 3_555
N1 Zn1 N8 89.1(2) yes . .
N1 Zn1 N10 91.1(2) yes . 3_465
N3 Zn1 N5 90.0(2) yes . .
N3 Zn1 N7 90.8(2) yes . 3_555
N3 Zn1 N8 90.3(2) yes . .
N3 Zn1 N10 89.4(2) yes . 3_465
N5 Zn1 N7 89.0(2) yes . 3_555
N5 Zn1 N8 179.6(3) yes . .
N5 Zn1 N10 90.7(2) yes . 3_465
N7 Zn1 N8 90.9(2) yes 3_555 .
N7 Zn1 N10 179.6(3) yes 3_555 3_465
N8 Zn1 N10 89.3(2) yes . 3_465
Zn1 N1 C1 123.0(5) yes . .
Zn1 N1 C5 120.5(5) yes . .
C1 N1 C5 116.4(6) yes . .
O1 N2 C3 116.9(7) yes . .
O1 N2 C6 118.3(8) yes . .
C3 N2 C6 124.5(7) yes . .
Zn1 N3 C10 120.1(5) yes . .
Zn1 N3 C14 123.7(5) yes . .
C10 N3 C14 116.0(6) yes . .
O2 N4 C12 114.4(7) yes . .
O2 N4 C15 119.0(8) yes . .
C12 N4 C15 126.3(7) yes . .
Zn1 N5 C19 167.7(6) yes . .
C19 N6 C20 118.8(8) yes . .
Zn1 N7 C20 163.7(7) yes 3_455 .
Zn1 N8 C21 166.3(6) yes . .
C21 N9 C22 122.4(8) yes . .
Zn1 N10 C22 163.9(7) yes 3_565 .
C24 N12 C27 61.6(9) yes . .
N1 C1 C2 123.8(7) yes . .
C1 C2 C3 119.1(8) yes . .
N2 C3 C2 124.7(7) yes . .
N2 C3 C4 117.5(7) yes . .
C2 C3 C4 117.8(7) yes . .
C3 C4 C5 119.7(7) yes . .
N1 C5 C4 123.3(7) yes . .
N2 C6 C7 109.7(8) yes . .
N2 C6 C8 106.1(9) yes . .
N2 C6 C9 109.1(8) yes . .
C7 C6 C8 111.1(10) yes . .
C7 C6 C9 112.2(9) yes . .
C8 C6 C9 108.4(9) yes . .
N3 C10 C11 123.7(7) yes . .
C10 C11 C12 119.2(7) yes . .
N4 C12 C11 119.5(7) yes . .
N4 C12 C13 122.3(7) yes . .
C11 C12 C13 118.2(7) yes . .
C12 C13 C14 117.6(7) yes . .
N3 C14 C13 125.2(7) yes . .
N4 C15 C16 106.6(8) yes . .
N4 C15 C17 110.0(8) yes . .
N4 C15 C18 109.5(8) yes . .
C16 C15 C17 109.5(8) yes . .
C16 C15 C18 108.5(9) yes . .
C17 C15 C18 112.5(8) yes . .
N5 C19 N6 173.2(8) yes . .
N6 C20 N7 171.7(10) yes . .
N8 C21 N9 172.0(8) yes . .
N9 C22 N10 176.6(9) yes . .
N12 C24 C23 176.9(12) yes . .
N12 C24 C27 83.6(10) yes . .
C23 C24 C27 93.7(10) yes . .
N11 C26 C25 178.3(12) yes . .
N11 C26 C27 88.3(11) yes . .
C25 C26 C27 90.6(10) yes . .
N12 C27 C24 34.9(8) yes . .
N12 C27 C26 147.4(11) yes . .
C24 C27 C26 173.3(12) yes . .
N1 C1 H1 118.116 no . .
C2 C1 H1 118.120 no . .
C1 C2 H2 120.457 no . .
C3 C2 H2 120.470 no . .
C3 C4 H4 120.147 no . .
C5 C4 H4 120.127 no . .
N1 C5 H5 118.338 no . .
C4 C5 H5 118.347 no . .
C6 C7 H7A 109.476 no . .
C6 C7 H7B 109.467 no . .
C6 C7 H7C 109.471 no . .
H7A C7 H7B 109.474 no . .
H7A C7 H7C 109.472 no . .
H7B C7 H7C 109.466 no . .
C6 C8 H8A 109.466 no . .
C6 C8 H8B 109.479 no . .
C6 C8 H8C 109.470 no . .
H8A C8 H8B 109.467 no . .
H8A C8 H8C 109.469 no . .
H8B C8 H8C 109.476 no . .
C6 C9 H9A 109.468 no . .
C6 C9 H9B 109.468 no . .
C6 C9 H9C 109.466 no . .
H9A C9 H9B 109.480 no . .
H9A C9 H9C 109.473 no . .
H9B C9 H9C 109.472 no . .
N3 C10 H10 118.134 no . .
C11 C10 H10 118.128 no . .
C10 C11 H11 120.398 no . .
C12 C11 H11 120.402 no . .
C12 C13 H13 121.223 no . .
C14 C13 H13 121.213 no . .
N3 C14 H14 117.408 no . .
C13 C14 H14 117.414 no . .
C15 C16 H17A 109.477 no . .
C15 C16 H17B 109.465 no . .
C15 C16 H17C 109.473 no . .
H17A C16 H17B 109.468 no . .
H17A C16 H17C 109.477 no . .
H17B C16 H17C 109.467 no . .
C15 C17 H16A 109.480 no . .
C15 C17 H16B 109.469 no . .
C15 C17 H16C 109.469 no . .
H16A C17 H16B 109.470 no . .
H16A C17 H16C 109.479 no . .
H16B C17 H16C 109.461 no . .
C15 C18 H18A 109.476 no . .
C15 C18 H18B 109.475 no . .
C15 C18 H18C 109.473 no . .
H18A C18 H18B 109.473 no . .
H18A C18 H18C 109.475 no . .
H18B C18 H18C 109.455 no . .
C24 C23 H23A 109.468 no . .
C24 C23 H23B 109.470 no . .
C24 C23 H23C 109.469 no . .
H23A C23 H23B 109.480 no . .
H23A C23 H23C 109.468 no . .
H23B C23 H23C 109.473 no . .
C26 C25 H25A 109.476 no . .
C26 C25 H25B 109.476 no . .
C26 C25 H25C 109.466 no . .
H25A C25 H25B 109.471 no . .
H25A C25 H25C 109.466 no . .
H25B C25 H25C 109.473 no . .

loop_
_geom_bond_atom_site_label_1
_geom_bond_atom_site_label_2
_geom_bond_distance
_geom_bond_publ_flag
_geom_bond_site_symmetry_2
Zn1 N1 2.111(6) yes .
Zn1 N3 2.121(6) yes .
Zn1 N5 2.086(6) yes .
Zn1 N7 2.096(6) yes 3_555
Zn1 N8 2.092(6) yes .
Zn1 N10 2.089(6) yes 3_465
O1 N2 1.273(11) yes .
O2 N4 1.294(11) yes .
N1 C1 1.347(10) yes .
N1 C5 1.360(9) yes .
N2 C3 1.424(11) yes .
N2 C6 1.515(13) yes .
N3 C10 1.363(9) yes .
N3 C14 1.329(10) yes .
N4 C12 1.425(11) yes .
N4 C15 1.489(12) yes .
N5 C19 1.155(9) yes .
N6 C19 1.308(10) yes .
N6 C20 1.304(11) yes .
N7 C20 1.160(10) yes .
N8 C21 1.143(9) yes .
N9 C21 1.309(10) yes .
N9 C22 1.280(11) yes .
N10 C22 1.177(10) yes .
N11 C26 1.150(15) yes .
N12 C24 1.136(15) yes .
N12 C27 1.98(3) yes .
C1 C2 1.386(12) yes .
C2 C3 1.386(12) yes .
C3 C4 1.398(11) yes .
C4 C5 1.368(11) yes .
C6 C7 1.501(16) yes .
C6 C8 1.515(16) yes .
C6 C9 1.515(16) yes .
C10 C11 1.367(11) yes .
C11 C12 1.399(11) yes .
C12 C13 1.403(11) yes .
C13 C14 1.389(12) yes .
C15 C16 1.552(15) yes .
C15 C17 1.521(14) yes .
C15 C18 1.522(14) yes .
C23 C24 1.411(15) yes .
C24 C27 1.75(3) yes .
C25 C26 1.442(15) yes .
C26 C27 1.66(3) yes .
C1 H1 0.930 no .
C2 H2 0.930 no .
C4 H4 0.930 no .
C5 H5 0.930 no .
C7 H7A 0.960 no .
C7 H7B 0.960 no .
C7 H7C 0.960 no .
C8 H8A 0.960 no .
C8 H8B 0.960 no .
C8 H8C 0.960 no .
C9 H9A 0.960 no .
C9 H9B 0.960 no .
C9 H9C 0.960 no .
C10 H10 0.930 no .
C11 H11 0.930 no .
C13 H13 0.930 no .
C14 H14 0.930 no .
C16 H17A 0.960 no .
C16 H17B 0.960 no .
C16 H17C 0.960 no .
C17 H16A 0.960 no .
C17 H16B 0.960 no .
C17 H16C 0.960 no .
C18 H18A 0.960 no .
C18 H18B 0.960 no .
C18 H18C 0.960 no .
C23 H23A 0.960 no .
C23 H23B 0.960 no .
C23 H23C 0.960 no .
C25 H25A 0.960 no .
C25 H25B 0.960 no .
C25 H25C 0.960 no .

loop_
_geom_contact_atom_site_label_1
_geom_contact_atom_site_label_2
_geom_contact_distance
_geom_contact_publ_flag
_geom_contact_site_symmetry_2
O1 C2 3.551(12) no .
O1 C2 3.230(12) no 3_565
O1 C4 2.707(11) no .
O1 C7 3.244(14) no .
O1 C8 2.610(14) no .
O1 C9 3.547(13) no .
O2 C11 2.680(11) no .
O2 C13 3.566(12) no .
O2 C13 3.135(11) no 3_455
O2 C16 2.604(13) no .
O2 C17 3.529(13) no .
O2 C18 3.314(13) no .
N1 C3 2.809(10) no .
N3 C12 2.809(10) no .
N5 C1 3.227(10) no .
N5 C10 3.128(10) no .
N5 C20 3.338(10) no .
N7 C5 3.211(10) no 3_455
N7 C14 3.288(11) no 3_455
N7 C19 3.349(10) no .
N8 C5 3.099(10) no .
N8 C14 3.240(10) no .
N8 C22 3.363(10) no .
N9 C9 3.573(12) no 2_555
N10 C1 3.277(11) no 3_565
N10 C10 3.235(10) no 3_565
N10 C21 3.368(9) no .
N11 C23 3.409(15) no .
N11 C24 3.532(15) no .
N12 C25 3.364(15) no .
C1 C4 2.710(11) no .
C2 C5 2.722(12) no .
C2 C6 3.159(13) no .
C2 C7 3.509(15) no .
C2 C9 3.123(13) no .
C3 C7 3.367(14) no .
C3 C9 2.927(12) no .
C4 C17 3.507(13) no 2_554
C5 C20 3.573(11) no 3_555
C5 C21 3.486(11) no .
C10 C13 2.729(11) no .
C10 C19 3.557(11) no .
C11 C14 2.707(10) no .
C12 C17 3.005(13) no .
C12 C18 3.323(14) no .
C13 C15 3.112(13) no .
C13 C17 3.159(13) no .
C13 C18 3.394(14) no .
N1 C25 3.503(11) no 3_465
N3 C23 3.493(11) no 3_455
N6 C26 3.442(13) no 1_455
N6 C27 3.29(2) no 1_455
N7 C23 3.581(12) no 1_455
N9 C23 3.499(13) no .
N9 C24 3.387(13) no .
N9 C27 3.41(2) no .
N10 C25 3.597(12) no .
N11 C4 3.272(13) no .
N11 C5 3.288(13) no .
N12 C10 3.273(13) no 1_655
N12 C11 3.286(13) no 1_655
C1 C25 3.569(13) no 3_465
C1 C26 3.585(13) no 3_465
C4 N11 3.272(13) no .
C5 N11 3.288(13) no .
C10 N12 3.273(13) no 1_455
C11 N12 3.286(13) no 1_455
C14 C23 3.546(13) no 3_455
C14 C24 3.560(14) no 3_455
C19 C25 3.428(12) no 1_455
C20 C27 3.34(2) no 1_455
C21 C23 3.393(12) no .
C22 C27 3.50(2) no .
C23 N3 3.493(11) no 3_555
C23 N7 3.581(12) no 1_655
C23 N9 3.499(13) no .
C23 C14 3.546(13) no 3_555
C23 C21 3.393(12) no .
C24 N9 3.387(13) no .
C24 C14 3.560(14) no 3_555
C25 N1 3.503(11) no 3_565
C25 N10 3.597(12) no .
C25 C1 3.569(13) no 3_565
C25 C19 3.428(12) no 1_655
C26 N6 3.442(13) no 1_655
C26 C1 3.585(13) no 3_565
C27 N6 3.29(2) no 1_655
C27 N9 3.41(2) no .
C27 C20 3.34(2) no 1_655
C27 C22 3.50(2) no .
Zn1 H1 3.0865 no .
Zn1 H5 3.0430 no .
Zn1 H10 3.0454 no .
Zn1 H14 3.0836 no .
O1 H1 3.4053 no 3_565
O1 H2 2.3832 no 3_565
O1 H4 2.4390 no .
O1 H7A 2.9312 no 3_565
O1 H7B 3.0548 no .
O1 H8A 2.6640 no .
O1 H8B 3.5546 no .
O1 H8C 2.3682 no .
O1 H9A 3.5611 no .
O1 H9B 3.0346 no 3_565
O1 H18B 3.3132 no 2_564
O2 H9A 3.1615 no 4_555
O2 H11 2.4066 no .
O2 H13 2.3030 no 3_455
O2 H14 3.2955 no 3_455
O2 H16B 2.9242 no 3_455
O2 H16C 3.5208 no .
O2 H17A 3.5564 no .
O2 H17B 2.5894 no .
O2 H17C 2.4225 no .
O2 H18B 3.1692 no .
O2 H18C 2.9708 no 3_455
N1 H2 3.2374 no .
N1 H4 3.2298 no .
N1 H17A 3.4296 no 4_554
N1 H17C 3.3851 no 4_554
N2 H2 2.6941 no .
N2 H4 2.5638 no .
N2 H7A 2.6684 no .
N2 H7B 2.6235 no .
N2 H7C 3.2966 no .
N2 H8A 2.5947 no .
N2 H8B 3.2635 no .
N2 H8C 2.5818 no .
N2 H9A 2.6328 no .
N2 H9B 2.6592 no .
N2 H9C 3.2993 no .
N3 H8A 3.3484 no 2_555
N3 H11 3.2371 no .
N3 H13 3.2394 no .
N4 H11 2.6092 no .
N4 H13 2.6793 no .
N4 H13 3.5585 no 3_455
N4 H16A 3.2919 no .
N4 H16B 2.6528 no .
N4 H16C 2.6526 no .
N4 H17A 3.2740 no .
N4 H17B 2.6163 no .
N4 H17C 2.6163 no .
N4 H18A 3.2860 no .
N4 H18B 2.6431 no .
N4 H18C 2.6431 no .
N5 H1 2.8123 no .
N5 H10 2.7474 no .
N5 H17A 2.8251 no 4_554
N6 H16A 2.9110 no 4_554
N6 H17A 3.3353 no 4_554
N6 H17B 3.1380 no 2_454
N6 H18A 3.1083 no 4_554
N7 H5 2.8476 no 3_455
N7 H14 2.9765 no 3_455
N7 H17A 3.3541 no 2_454
N8 H5 2.7005 no .
N8 H8B 2.9970 no 2_555
N8 H9C 3.3086 no 2_555
N8 H14 2.8091 no .
N9 H7C 3.3160 no 2_555
N9 H8B 3.3866 no 2_555
N9 H8B 3.5192 no 4_665
N9 H8C 3.2876 no 4_665
N9 H9C 2.6272 no 2_555
N10 H1 2.9601 no 3_565
N10 H8B 3.3541 no 4_665
N10 H10 2.8437 no 3_565
N11 H23B 3.0772 no .
N11 H23C 3.1645 no .
N11 H25A 3.0568 no .
N11 H25B 3.0398 no .
N11 H25C 3.0531 no .
N12 H23A 3.0226 no .
N12 H23B 3.0055 no .
N12 H23C 2.9909 no .
N12 H25B 3.0477 no .
N12 H25C 3.1123 no .
C1 H5 3.1396 no .
C1 H9B 3.5454 no .
C1 H17A 3.5053 no 4_554
C1 H17C 3.2981 no 4_554
C2 H4 3.2284 no .
C2 H7A 2.9487 no .
C2 H9A 3.4167 no .
C2 H9B 2.4644 no .
C2 H17C 3.4584 no 4_554
C2 H18B 3.5882 no 4_554
C3 H1 3.2193 no .
C3 H5 3.2238 no .
C3 H7A 3.1654 no .
C3 H9A 2.9943 no .
C3 H9B 2.6760 no .
C4 H2 3.2320 no .
C4 H16A 3.3228 no 2_554
C4 H16B 3.5094 no 2_554
C4 H16C 3.1239 no 2_554
C5 H1 3.1405 no .
C5 H16A 3.3729 no 2_554
C5 H17C 3.5635 no 4_554
C6 H2 2.9367 no .
C7 H2 2.9690 no .
C7 H8A 3.3105 no .
C7 H8B 2.6754 no .
C7 H8C 2.6753 no .
C7 H9A 3.3222 no .
C7 H9B 2.6949 no .
C7 H9C 2.6949 no .
C7 H11 3.3211 no 4_564
C8 H7A 3.3131 no .
C8 H7B 2.6721 no .
C8 H7C 2.6721 no .
C8 H9A 2.6107 no .
C8 H9B 3.2915 no .
C8 H9C 2.6573 no .
C9 H2 2.8590 no .
C9 H7A 2.6806 no .
C9 H7B 3.3246 no .
C9 H7C 2.7035 no .
C9 H8A 2.6059 no .
C9 H8B 2.6625 no .
C9 H8C 3.2913 no .
C9 H8C 3.5915 no 3_465
C9 H18B 3.3497 no 4_554
C10 H7C 3.2303 no 4_565
C10 H8A 3.5880 no 2_555
C10 H14 3.1227 no .
C11 H7B 3.3297 no 4_565
C11 H7C 3.1364 no 4_565
C11 H13 3.2549 no .
C12 H10 3.2183 no .
C12 H14 3.2193 no .
C12 H16B 2.7344 no .
C12 H16C 3.1373 no .
C12 H18C 3.0869 no .
C13 H9A 3.4116 no 2_555
C13 H11 3.2511 no .
C13 H11 3.5936 no 3_555
C13 H16B 2.4999 no .
C13 H16C 3.5314 no .
C13 H18C 2.7976 no .
C14 H8A 3.3693 no 2_555
C14 H9A 3.3301 no 2_555
C14 H10 3.1212 no .
C15 H13 2.8580 no .
C16 H16A 2.7076 no .
C16 H16B 3.3426 no .
C16 H16C 2.6616 no .
C16 H18A 2.6956 no .
C16 H18B 2.6361 no .
C16 H18C 3.3306 no .
C17 H4 3.1897 no 2_555
C17 H13 2.8156 no .
C17 H17A 2.6988 no .
C17 H17B 2.6842 no .
C17 H17C 3.3372 no .
C17 H17C 3.5417 no 3_555
C17 H18A 2.7009 no .
C17 H18B 3.3479 no .
C17 H18C 2.7377 no .
C18 H7B 3.5273 no 2_545
C18 H9B 3.5728 no 4_555
C18 H13 2.8530 no .
C18 H16A 2.7029 no .
C18 H16B 2.7355 no .
C18 H16C 3.3480 no .
C18 H17A 2.6887 no .
C18 H17B 3.3254 no .
C18 H17C 2.6571 no .
C19 H1 3.4732 no .
C19 H10 3.0863 no .
C19 H16A 3.4703 no 4_554
C19 H17A 2.8545 no 4_554
C19 H18A 3.3165 no 4_554
C20 H5 3.1146 no 3_455
C20 H16A 3.4352 no 4_554
C20 H17A 3.3936 no 2_454
C20 H17B 3.4045 no 2_454
C21 H5 2.9884 no .
C21 H8B 2.9573 no 2_555
C21 H9C 2.8179 no 2_555
C21 H14 3.4815 no .
C22 H8B 3.2438 no 4_665
C22 H8C 3.5601 no 4_665
C22 H10 3.1430 no 3_565
C24 H25B 3.5389 no .
C26 H23B 3.5403 no .
C27 H23A 3.2280 no .
C27 H23B 2.3840 no .
C27 H23C 2.3841 no .
C27 H25A 3.1212 no .
C27 H25B 2.2881 no .
C27 H25C 2.2882 no .
H1 H2 2.2957 no .
H1 H4 3.4477 no 3_465
H1 H17A 3.5403 no 4_554
H2 H4 3.1265 no 3_465
H2 H7A 2.2611 no .
H2 H7B 3.5223 no .
H2 H9A 3.3909 no .
H2 H9B 2.1121 no .
H2 H9C 3.5349 no .
H2 H18B 3.3942 no 4_554
H4 H5 2.2764 no .
H4 H16A 3.1664 no 2_554
H4 H16B 3.3368 no 2_554
H4 H16C 2.5877 no 2_554
H5 H16A 3.2319 no 2_554
H7A H8A 3.2244 no 3_465
H7A H8B 3.5477 no .
H7A H8C 3.5477 no .
H7A H8C 3.4786 no 3_465
H7A H9A 3.5515 no .
H7A H9B 2.5177 no .
H7A H9C 2.9590 no .
H7A H16C 3.5947 no 4_564
H7B H8A 3.5428 no .
H7B H8B 2.9538 no .
H7B H8C 2.5034 no .
H7B H9B 3.5586 no .
H7B H9C 3.5698 no .
H7B H11 2.8455 no 4_564
H7B H18A 3.5572 no 2_564
H7B H18B 3.4702 no 2_564
H7B H18C 3.0078 no 2_564
H7C H8A 3.5428 no .
H7C H8A 3.1498 no 3_465
H7C H8B 2.5035 no .
H7C H8C 2.9538 no .
H7C H8C 3.4686 no 3_465
H7C H9A 3.5682 no .
H7C H9B 2.9933 no .
H7C H9C 2.5424 no .
H7C H10 3.1041 no 4_564
H7C H11 2.9878 no 4_564
H8A H9A 2.3932 no .
H8A H9B 3.4795 no .
H8A H9C 2.8996 no .
H8B H9A 2.9140 no .
H8B H9B 3.5444 no .
H8B H9C 2.5039 no .
H8C H9A 3.4803 no .
H8C H9B 3.1907 no 3_565
H8C H9C 3.5424 no .
H8C H9C 3.1265 no 3_565
H9A H13 3.2913 no 2_554
H9A H14 3.1432 no 2_554
H9A H16B 3.1357 no 2_554
H9A H17C 3.3951 no 4_554
H9A H18B 3.4217 no 4_554
H9B H17C 3.3724 no 4_554
H9B H18B 2.6176 no 4_554
H9C H14 3.5461 no 2_554
H9C H18B 3.5642 no 4_554
H10 H11 2.2765 no .
H11 H13 3.0007 no 3_455
H11 H14 3.3328 no 3_455
H11 H18C 3.3536 no 3_455
H13 H14 2.2996 no .
H13 H16A 3.4515 no .
H13 H16B 2.0840 no .
H13 H16C 3.4057 no .
H13 H18A 3.4790 no .
H13 H18B 3.4587 no .
H13 H18C 2.1356 no .
H16A H17A 2.5440 no .
H16A H17B 2.9832 no .
H16A H17B 3.1978 no 3_555
H16A H17C 3.5787 no .
H16A H17C 3.1283 no 3_555
H16A H18A 2.5217 no .
H16A H18B 3.5658 no .
H16A H18C 3.0039 no .
H16B H17A 3.5842 no .
H16B H17B 3.5517 no .
H16B H17B 3.4770 no 3_555
H16B H17C 3.0514 no 3_555
H16B H18A 2.9977 no .
H16B H18C 2.5962 no .
H16C H17A 2.9372 no .
H16C H17B 2.4791 no .
H16C H17C 3.5370 no .
H16C H18A 3.5654 no .
H17A H18A 2.5357 no .
H17A H18B 2.9191 no .
H17A H18C 3.5773 no .
H17B H18A 3.5717 no .
H17B H18A 3.3233 no 3_455
H17B H18B 3.5115 no .
H17C H18A 2.9595 no .
H17C H18B 2.4384 no .
H17C H18C 3.5257 no .
N1 H25A 2.9172 no 3_465
N1 H25B 3.3263 no 3_465
N3 H23A 2.9968 no 3_455
N3 H23C 3.2201 no 3_455
N5 H23C 2.9935 no 3_455
N5 H25C 2.6835 no 1_455
N6 H23C 3.5505 no 3_455
N6 H25C 2.9257 no 1_455
N7 H23B 3.3377 no 3_455
N7 H23C 2.8424 no 1_455
N8 H23B 2.7106 no .
N8 H25B 3.0120 no 3_465
N9 H23B 2.8154 no .
N9 H25B 3.5061 no 3_465
N10 H25B 2.9036 no .
N10 H25C 3.2466 no 3_465
N11 H4 2.6535 no .
N11 H5 2.6657 no .
N11 H16C 3.2220 no 2_554
N12 H7C 3.5894 no 4_665
N12 H8B 3.5160 no 4_665
N12 H10 2.6338 no 1_655
N12 H11 2.6859 no 1_655
C1 H25A 3.0180 no 3_465
C2 H25A 3.0852 no 3_465
C3 H25A 3.0141 no 3_465
C4 H25A 2.8607 no 3_465
C5 H25A 2.8088 no 3_465
C5 H25B 3.5840 no 3_465
C10 H23A 2.8697 no 3_455
C10 H23C 3.4845 no 3_455
C11 H23A 2.8292 no 3_455
C12 H23A 2.9323 no 3_455
C13 H23A 3.0810 no 3_455
C14 H23A 3.0641 no 3_455
C14 H23C 3.5209 no 3_455
C19 H23C 2.9695 no 3_455
C19 H25C 2.5397 no 1_455
C20 H23B 3.4280 no 3_455
C20 H23C 3.1638 no 1_455
C20 H23C 3.4350 no 3_455
C21 H23B 2.5136 no .
C21 H25A 3.5995 no 3_465
C21 H25B 2.9407 no 3_465
C22 H25B 3.1577 no .
C22 H25B 3.4083 no 3_465
C22 H25C 3.3967 no 3_465
C24 H11 3.4762 no 1_655
C26 H4 3.4973 no .
H1 H25A 3.3175 no 1_455
H1 H25A 3.5800 no 3_465
H1 H25C 3.3173 no 1_455
H4 N11 2.6535 no .
H4 C26 3.4973 no .
H4 H25A 3.3484 no 3_465
H5 N11 2.6657 no .
H5 H23B 2.9437 no .
H5 H25A 3.2816 no 3_465
H7C N12 3.5894 no 4_664
H8B N12 3.5160 no 4_664
H8B H25B 3.4549 no 4_664
H10 N12 2.6338 no 1_455
H10 H23A 3.3795 no 3_455
H10 H25C 3.0156 no 1_455
H11 N12 2.6859 no 1_455
H11 C24 3.4762 no 1_455
H11 H23A 3.2965 no 3_455
H14 H23A 3.2646 no .
H14 H23B 3.4212 no .
H16C N11 3.2220 no 2_555
H23A N3 2.9968 no 3_555
H23A C10 2.8697 no 3_555
H23A C11 2.8292 no 3_555
H23A C12 2.9323 no 3_555
H23A C13 3.0810 no 3_555
H23A C14 3.0641 no 3_555
H23A H10 3.3795 no 3_555
H23A H11 3.2965 no 3_555
H23A H14 3.2646 no .
H23B N7 3.3377 no 3_555
H23B N8 2.7106 no .
H23B N9 2.8154 no .
H23B C20 3.4280 no 3_555
H23B C21 2.5136 no .
H23B H5 2.9437 no .
H23B H14 3.4212 no .
H23C N3 3.2201 no 3_555
H23C N5 2.9935 no 3_555
H23C N6 3.5505 no 3_555
H23C N7 2.8424 no 1_655
H23C C10 3.4845 no 3_555
H23C C14 3.5209 no 3_555
H23C C19 2.9695 no 3_555
H23C C20 3.1638 no 1_655
H23C C20 3.4350 no 3_555
H25A N1 2.9172 no 3_565
H25A C1 3.0180 no 3_565
H25A C2 3.0852 no 3_565
H25A C3 3.0141 no 3_565
H25A C4 2.8607 no 3_565
H25A C5 2.8088 no 3_565
H25A C21 3.5995 no 3_565
H25A H1 3.3175 no 1_655
H25A H1 3.5800 no 3_565
H25A H4 3.3484 no 3_565
H25A H5 3.2816 no 3_565
H25B N1 3.3263 no 3_565
H25B N8 3.0120 no 3_565
H25B N9 3.5061 no 3_565
H25B N10 2.9036 no .
H25B C5 3.5840 no 3_565
H25B C21 2.9407 no 3_565
H25B C22 3.1577 no .
H25B C22 3.4083 no 3_565
H25B H8B 3.4549 no 4_665
H25C N5 2.6835 no 1_655
H25C N6 2.9257 no 1_655
H25C N10 3.2466 no 3_565
H25C C19 2.5397 no 1_655
H25C C22 3.3967 no 3_565
H25C H1 3.3173 no 1_655
H25C H10 3.0156 no 1_655

loop_
_geom_torsion_atom_site_label_1
_geom_torsion_atom_site_label_2
_geom_torsion_atom_site_label_3
_geom_torsion_atom_site_label_4
_geom_torsion
_geom_torsion_publ_flag
_geom_torsion_site_symmetry_1
N5 Zn1 N1 C1 43.8(4) no .
N5 Zn1 N1 C5 -140.9(4) no .
N7 Zn1 N1 C1 132.7(4) no 3_555
N7 Zn1 N1 C5 -52.0(4) no 3_555
N8 Zn1 N1 C1 -136.3(4) no .
N8 Zn1 N1 C5 39.0(4) no .
N10 Zn1 N1 C1 -47.0(4) no 3_465
N10 Zn1 N1 C5 128.3(4) no 3_465
N5 Zn1 N3 C10 -38.9(4) no .
N5 Zn1 N3 C14 136.2(4) no .
N7 Zn1 N3 C10 -127.9(4) no 3_555
N7 Zn1 N3 C14 47.2(4) no 3_555
N8 Zn1 N3 C10 141.2(4) no .
N8 Zn1 N3 C14 -43.8(4) no .
N10 Zn1 N3 C10 51.9(4) no 3_465
N10 Zn1 N3 C14 -133.1(4) no 3_465
Zn1 N1 C1 C2 175.1(5) no .
Zn1 N1 C5 C4 -174.9(4) no .
C1 N1 C5 C4 0.7(10) no .
C5 N1 C1 C2 -0.4(10) no .
O1 N2 C3 C2 150.4(7) no .
O1 N2 C3 C4 -27.5(11) no .
O1 N2 C6 C7 -96.9(9) no .
O1 N2 C6 C8 23.2(11) no .
O1 N2 C6 C9 139.8(8) no .
C3 N2 C6 C7 89.4(10) no .
C3 N2 C6 C8 -150.5(7) no .
C3 N2 C6 C9 -33.9(12) no .
C6 N2 C3 C2 -35.9(12) no .
C6 N2 C3 C4 146.3(8) no .
Zn1 N3 C10 C11 171.9(4) no .
Zn1 N3 C14 C13 -173.7(5) no .
C10 N3 C14 C13 1.5(11) no .
C14 N3 C10 C11 -3.5(10) no .
O2 N4 C12 C11 19.5(10) no .
O2 N4 C12 C13 -157.7(7) no .
O2 N4 C15 C16 -13.6(10) no .
O2 N4 C15 C17 -132.3(8) no .
O2 N4 C15 C18 103.6(9) no .
C12 N4 C15 C16 159.8(7) no .
C12 N4 C15 C17 41.1(11) no .
C12 N4 C15 C18 -83.0(9) no .
C15 N4 C12 C11 -154.2(7) no .
C15 N4 C12 C13 28.6(12) no .
C24 N12 C27 C24 0.0(6) no .
C24 N12 C27 C26 169(3) no .
C27 N12 C24 C27 0.0(7) no .
N1 C1 C2 C3 0.1(13) no .
C1 C2 C3 N2 -177.9(7) no .
C1 C2 C3 C4 -0.0(12) no .
N2 C3 C4 C5 178.4(6) no .
C2 C3 C4 C5 0.4(11) no .
C3 C4 C5 N1 -0.8(11) no .
N3 C10 C11 C12 2.4(11) no .
C10 C11 C12 N4 -176.6(6) no .
C10 C11 C12 C13 0.8(11) no .
N4 C12 C13 C14 174.7(7) no .
C11 C12 C13 C14 -2.6(11) no .
C12 C13 C14 N3 1.5(13) no .
N12 C24 C27 N12 0.0(5) no .
C23 C24 C27 N12 -178.6(10) no .
N11 C26 C27 N12 -172(2) no .
C25 C26 C27 N12 7(2) no .
